data_1519414
loop_
_publ_author_name
'Yin, Qin'
'Wang, Shou-Guo'
'Liang, Xiao-Wei'
'Gao, De-Wei'
'Zheng, Jun'
'You, Shu-Li'

_publ_section_title
;
 Organocatalytic asymmetric chlorinative dearomatization of naphthols
;
_journal_issue 7
_journal_name_full 'Chem. Sci.'
_journal_page_first 4179
_journal_paper_doi 10.1039/C5SC00494B
_journal_volume 6
_journal_year 2015
_chemical_absolute_configuration ad
_chemical_formula_sum 'C12 H8 Br Cl O3'
_chemical_formula_weight 315.54
_chemical_name_systematic
; 
 ? 
;
_space_group_IT_number 19
_symmetry_cell_setting orthorhombic
_symmetry_space_group_name_Hall 'P 2ac 2ab'
_symmetry_space_group_name_H-M 'P 21 21 21'
_atom_sites_solution_hydrogens geom
_atom_sites_solution_primary direct
_atom_sites_solution_secondary difmap
_audit_creation_method SHELXL-97
_audit_update_record
;
2015-02-07 deposited with the CCDC.
2015-04-27 downloaded from the CCDC.
;
_cell_angle_alpha 90.00
_cell_angle_beta 90.00
_cell_angle_gamma 90.00
_cell_formula_units_Z 4
_cell_length_a 7.4500(9)
_cell_length_b 7.7960(9)
_cell_length_c 21.193(3)
_cell_measurement_reflns_used 2331
_cell_measurement_temperature 293(2)
_cell_measurement_theta_max 45.917
_cell_measurement_theta_min 5.568
_cell_volume 1230.9(3)
_computing_cell_refinement 'Bruker SMART'
_computing_data_collection 'Bruker SMART'
_computing_data_reduction 'Bruker SHELXTL'
_computing_molecular_graphics 'Bruker SHELXTL'
_computing_publication_material 'Bruker SHELXTL'
_computing_structure_refinement 'SHELXL-97 (Sheldrick, 1997)'
_computing_structure_solution 'SHELXS-97 (Sheldrick, 1990)'
_diffrn_ambient_temperature 293(2)
_diffrn_measured_fraction_theta_full 0.999
_diffrn_measured_fraction_theta_max 0.999
_diffrn_measurement_device_type 'CCD area detector'
_diffrn_measurement_method 'phi and omega scans'
_diffrn_radiation_monochromator graphite
_diffrn_radiation_source 'fine-focus sealed tube'
_diffrn_radiation_type MoK\a
_diffrn_radiation_wavelength 0.71073
_diffrn_reflns_av_R_equivalents 0.0475
_diffrn_reflns_av_sigmaI/netI 0.0526
_diffrn_reflns_limit_h_max 9
_diffrn_reflns_limit_h_min -9
_diffrn_reflns_limit_k_max 8
_diffrn_reflns_limit_k_min -9
_diffrn_reflns_limit_l_max 25
_diffrn_reflns_limit_l_min -26
_diffrn_reflns_number 7410
_diffrn_reflns_theta_full 26.00
_diffrn_reflns_theta_max 26.00
_diffrn_reflns_theta_min 2.78
_exptl_absorpt_coefficient_mu 3.548
_exptl_absorpt_correction_T_max 1.00000
_exptl_absorpt_correction_T_min 0.45967
_exptl_absorpt_correction_type empirical
_exptl_absorpt_process_details sadabs
_exptl_crystal_colour colorless
_exptl_crystal_density_diffrn 1.703
_exptl_crystal_density_method 'not measured'
_exptl_crystal_description prismatic
_exptl_crystal_F_000 624
_exptl_crystal_size_max 0.211
_exptl_crystal_size_mid 0.165
_exptl_crystal_size_min 0.123
_refine_diff_density_max 0.530
_refine_diff_density_min -0.519
_refine_diff_density_rms 0.063
_refine_ls_abs_structure_details 'Flack H D (1983), Acta Cryst. A39, 876-881'
_refine_ls_abs_structure_Flack 0.007(12)
_refine_ls_extinction_expression Fc^*^=kFc[1+0.001xFc^2^\l^3^/sin(2\q)]^-1/4^
_refine_ls_extinction_method SHELXL
_refine_ls_goodness_of_fit_ref 1.026
_refine_ls_hydrogen_treatment constr
_refine_ls_matrix_type full
_refine_ls_number_parameters 156
_refine_ls_number_reflns 2418
_refine_ls_number_restraints 0
_refine_ls_restrained_S_all 1.026
_refine_ls_R_factor_all 0.0494
_refine_ls_R_factor_gt 0.0386
_refine_ls_shift/su_max 0.003
_refine_ls_shift/su_mean 0.000
_refine_ls_structure_factor_coef Fsqd
_refine_ls_weighting_details 'calc w=1/[\s^2^(Fo^2^)+(0.0494P)^2^+0.0000P] where P=(Fo^2^+2Fc^2^)/3'
_refine_ls_weighting_scheme calc
_refine_ls_wR_factor_gt 0.0941
_refine_ls_wR_factor_ref 0.0988
_reflns_number_gt 1968
_reflns_number_total 2418
_reflns_threshold_expression >2sigma(I)
_cod_data_source_file c5sc00494b2.cif
_cod_data_source_block cd21437
_cod_depositor_comments
;
The following automatic conversions were performed:

'_symmetry_cell_setting' value 'Orthorhombic' changed to
'orthorhombic' according to
/usr/data/users/saulius/crontab/automatic-downloads/rss-feeds/RSC/lib/dictionaries/cif_core.dic
dictionary named 'cif_core.dic' version 2.4.2 from 2011-04-26.

Automatic conversion script
Id: cif_fix_values 3271 2015-04-21 07:52:19Z andrius 

 Adding full bibliography for 1519413--1519414.cif.
;
_cod_original_sg_symbol_H-M P2(1)2(1)2(1)
_cod_database_code 1519414

loop_
_symmetry_equiv_pos_as_xyz
'x, y, z'
'-x+1/2, -y, z+1/2'
'-x, y+1/2, -z+1/2'
'x+1/2, -y+1/2, -z'

loop_
_atom_site_label
_atom_site_type_symbol
_atom_site_fract_x
_atom_site_fract_y
_atom_site_fract_z
_atom_site_U_iso_or_equiv
_atom_site_adp_type
_atom_site_occupancy
_atom_site_symmetry_multiplicity
_atom_site_calc_flag
_atom_site_refinement_flags
Br1 Br 1.14929(7) 0.45076(8) 0.16199(3) 0.0953(3) Uani 1 1 d .
Cl1 Cl 0.67904(17) 1.13674(12) 0.03046(4) 0.0660(3) Uani 1 1 d .
O1 O 0.2886(4) 1.0313(4) 0.05586(15) 0.0759(9) Uani 1 1 d .
O2 O 0.5798(5) 1.2536(4) 0.15692(14) 0.0828(10) Uani 1 1 d .
O3 O 0.4551(4) 1.0110(3) 0.18889(10) 0.0520(7) Uani 1 1 d .
C1 C 0.4105(5) 0.9314(5) 0.06447(15) 0.0479(9) Uani 1 1 d .
C2 C 0.5903(5) 0.9998(4) 0.09073(15) 0.0424(8) Uani 1 1 d .
C3 C 0.7293(5) 0.8667(4) 0.10815(15) 0.0391(7) Uani 1 1 d .
C4 C 0.8865(5) 0.9119(5) 0.1374(2) 0.0594(10) Uani 1 1 d .
H4 H 0.9080 1.0266 0.1469 0.071 Uiso 1 1 calc R
C5 C 1.0127(5) 0.7906(5) 0.1530(2) 0.0649(11) Uani 1 1 d .
H5 H 1.1193 0.8229 0.1725 0.078 Uiso 1 1 calc R
C6 C 0.9800(5) 0.6210(5) 0.13957(17) 0.0538(9) Uani 1 1 d .
C7 C 0.8259(5) 0.5722(4) 0.10962(15) 0.0455(8) Uani 1 1 d .
H7 H 0.8071 0.4575 0.0996 0.055 Uiso 1 1 calc R
C8 C 0.6977(4) 0.6936(4) 0.09421(12) 0.0369(7) Uani 1 1 d .
C9 C 0.5303(5) 0.6421(4) 0.06409(14) 0.0465(8) Uani 1 1 d .
H9 H 0.5149 0.5269 0.0540 0.056 Uiso 1 1 calc R
C10 C 0.3984(5) 0.7505(5) 0.05031(15) 0.0499(9) Uani 1 1 d .
H10 H 0.2953 0.7087 0.0310 0.060 Uiso 1 1 calc R
C11 C 0.5443(5) 1.1081(4) 0.14834(15) 0.0440(8) Uani 1 1 d .
C12 C 0.3989(6) 1.0913(6) 0.24785(16) 0.0658(12) Uani 1 1 d .
H12A H 0.5027 1.1162 0.2731 0.099 Uiso 1 1 calc R
H12B H 0.3212 1.0147 0.2704 0.099 Uiso 1 1 calc R
H12C H 0.3359 1.1959 0.2388 0.099 Uiso 1 1 calc R

loop_
_atom_site_aniso_label
_atom_site_aniso_U_11
_atom_site_aniso_U_22
_atom_site_aniso_U_33
_atom_site_aniso_U_23
_atom_site_aniso_U_13
_atom_site_aniso_U_12
Br1 0.0676(3) 0.0945(4) 0.1237(5) 0.0367(3) -0.0042(3) 0.0248(3)
Cl1 0.1009(8) 0.0409(5) 0.0560(5) 0.0086(4) 0.0320(5) -0.0015(5)
O1 0.078(2) 0.0647(19) 0.0847(19) -0.0003(16) -0.0140(16) 0.0173(18)
O2 0.137(3) 0.0351(14) 0.0768(18) -0.0148(14) 0.043(2) -0.0184(16)
O3 0.0760(18) 0.0377(13) 0.0425(12) 0.0002(10) 0.0187(12) 0.0040(12)
C1 0.059(2) 0.047(2) 0.0374(16) 0.0067(15) -0.0007(14) 0.0088(18)
C2 0.058(2) 0.0294(16) 0.0403(16) 0.0029(14) 0.0094(14) 0.0000(14)
C3 0.0442(18) 0.0329(16) 0.0401(15) -0.0046(14) 0.0122(13) -0.0058(14)
C4 0.052(2) 0.043(2) 0.083(3) -0.0166(19) -0.0026(19) -0.0110(17)
C5 0.040(2) 0.070(3) 0.085(3) -0.006(2) -0.002(2) -0.0065(19)
C6 0.043(2) 0.055(2) 0.063(2) 0.0144(19) 0.0095(17) 0.0059(17)
C7 0.056(2) 0.0340(16) 0.0466(17) 0.0055(14) 0.0079(16) 0.0010(17)
C8 0.048(2) 0.0309(15) 0.0319(14) 0.0004(12) 0.0072(13) -0.0042(14)
C9 0.063(2) 0.0304(17) 0.0457(17) -0.0046(15) 0.0029(16) -0.0056(18)
C10 0.060(3) 0.048(2) 0.0424(17) -0.0017(16) -0.0101(16) -0.0093(18)
C11 0.056(2) 0.0323(18) 0.0436(17) -0.0002(14) 0.0090(16) 0.0018(15)
C12 0.090(3) 0.066(3) 0.0411(17) 0.0023(18) 0.0217(19) 0.024(2)

loop_
_atom_type_symbol
_atom_type_description
_atom_type_scat_dispersion_real
_atom_type_scat_dispersion_imag
_atom_type_scat_source
C C 0.0033 0.0016 'International Tables Vol C Tables 4.2.6.8 and 6.1.1.4'
H H 0.0000 0.0000 'International Tables Vol C Tables 4.2.6.8 and 6.1.1.4'
O O 0.0106 0.0060 'International Tables Vol C Tables 4.2.6.8 and 6.1.1.4'
Cl Cl 0.1484 0.1585 'International Tables Vol C Tables 4.2.6.8 and 6.1.1.4'
Br Br -0.2901 2.4595 'International Tables Vol C Tables 4.2.6.8 and 6.1.1.4'

loop_
_geom_angle_atom_site_label_1
_geom_angle_atom_site_label_2
_geom_angle_atom_site_label_3
_geom_angle
C11 O3 C12 117.0(3)
O1 C1 C10 123.4(4)
O1 C1 C2 118.9(3)
C10 C1 C2 117.8(3)
C3 C2 C11 109.8(3)
C3 C2 C1 116.4(3)
C11 C2 C1 106.6(3)
C3 C2 Cl1 109.3(2)
C11 C2 Cl1 108.9(2)
C1 C2 Cl1 105.6(2)
C4 C3 C8 119.1(3)
C4 C3 C2 121.2(3)
C8 C3 C2 119.7(3)
C3 C4 C5 121.1(3)
C3 C4 H4 119.5
C5 C4 H4 119.5
C6 C5 C4 119.4(4)
C6 C5 H5 120.3
C4 C5 H5 120.3
C7 C6 C5 120.9(4)
C7 C6 Br1 118.8(3)
C5 C6 Br1 120.3(3)
C6 C7 C8 120.0(3)
C6 C7 H7 120.0
C8 C7 H7 120.0
C7 C8 C3 119.5(3)
C7 C8 C9 120.4(3)
C3 C8 C9 120.1(3)
C10 C9 C8 123.6(3)
C10 C9 H9 118.2
C8 C9 H9 118.2
C9 C10 C1 122.0(4)
C9 C10 H10 119.0
C1 C10 H10 119.0
O2 C11 O3 124.2(3)
O2 C11 C2 127.3(3)
O3 C11 C2 108.4(3)
O3 C12 H12A 109.5
O3 C12 H12B 109.5
H12A C12 H12B 109.5
O3 C12 H12C 109.5
H12A C12 H12C 109.5
H12B C12 H12C 109.5

loop_
_geom_bond_atom_site_label_1
_geom_bond_atom_site_label_2
_geom_bond_distance
Br1 C6 1.892(4)
Cl1 C2 1.791(3)
O1 C1 1.210(5)
O2 C11 1.178(4)
O3 C11 1.324(4)
O3 C12 1.459(4)
C1 C10 1.445(5)
C1 C2 1.545(5)
C2 C3 1.512(5)
C2 C11 1.524(5)
C3 C4 1.372(5)
C3 C8 1.401(5)
C4 C5 1.374(6)
C4 H4 0.9300
C5 C6 1.374(6)
C5 H5 0.9300
C6 C7 1.366(5)
C7 C8 1.383(4)
C7 H7 0.9300
C8 C9 1.457(5)
C9 C10 1.328(5)
C9 H9 0.9300
C10 H10 0.9300
C12 H12A 0.9600
C12 H12B 0.9600
C12 H12C 0.9600

loop_
_geom_torsion_atom_site_label_1
_geom_torsion_atom_site_label_2
_geom_torsion_atom_site_label_3
_geom_torsion_atom_site_label_4
_geom_torsion
O1 C1 C2 C3 172.6(3)
C10 C1 C2 C3 -8.6(4)
O1 C1 C2 C11 49.8(4)
C10 C1 C2 C11 -131.4(3)
O1 C1 C2 Cl1 -65.9(4)
C10 C1 C2 Cl1 112.9(3)
C11 C2 C3 C4 -52.6(4)
C1 C2 C3 C4 -173.7(3)
Cl1 C2 C3 C4 66.8(4)
C11 C2 C3 C8 127.5(3)
C1 C2 C3 C8 6.3(4)
Cl1 C2 C3 C8 -113.1(3)
C8 C3 C4 C5 0.2(6)
C2 C3 C4 C5 -179.8(3)
C3 C4 C5 C6 -0.6(6)
C4 C5 C6 C7 1.6(6)
C4 C5 C6 Br1 -178.8(3)
C5 C6 C7 C8 -2.1(5)
Br1 C6 C7 C8 178.3(2)
C6 C7 C8 C3 1.6(4)
C6 C7 C8 C9 -178.0(3)
C4 C3 C8 C7 -0.6(5)
C2 C3 C8 C7 179.3(3)
C4 C3 C8 C9 179.0(3)
C2 C3 C8 C9 -1.1(4)
C7 C8 C9 C10 177.2(3)
C3 C8 C9 C10 -2.4(5)
C8 C9 C10 C1 -0.1(5)
O1 C1 C10 C9 -175.5(4)
C2 C1 C10 C9 5.7(5)
C12 O3 C11 O2 -0.3(6)
C12 O3 C11 C2 179.7(3)
C3 C2 C11 O2 110.7(5)
C1 C2 C11 O2 -122.5(5)
Cl1 C2 C11 O2 -9.0(5)
C3 C2 C11 O3 -69.4(4)
C1 C2 C11 O3 57.5(4)
Cl1 C2 C11 O3 171.0(2)
